data_7105786
loop_
_publ_author_name
'Nikolaos Tsoureas'
'Yu-Ying Kuo'
'Mairi Haddow'
'Gareth Owen'

_publ_section_title
;
Double addition of H2 to transition metal&#x0096;borane complexes: 
a &#x0091;hydride shuttle&#x0092; process between boron and 
transition metal centres
;
_journal_name_full Chem.Commun.
_journal_page_first 484
_journal_paper_doi 10.1039/c0cc02245d
_journal_volume 47
_journal_year 2011
_chemical_formula_moiety 'C57 H56 B2 N14 O2 Rh2'
_chemical_formula_sum 'C57 H56 B2 N14 O2 Rh2'
_chemical_formula_weight 1196.60
_space_group_crystal_system triclinic
_space_group_IT_number 2
_space_group_name_Hall '-P 1'
_space_group_name_H-M_alt 'P -1'
_atom_sites_solution_hydrogens geom
_atom_sites_solution_primary direct
_atom_sites_solution_secondary difmap
_audit_creation_method SHELXL-97
_cell_angle_alpha 74.070(2)
_cell_angle_beta 78.342(2)
_cell_angle_gamma 80.084(2)
_cell_formula_units_Z 2
_cell_length_a 11.3780(3)
_cell_length_b 11.9021(3)
_cell_length_c 20.7067(6)
_cell_measurement_reflns_used 4308
_cell_measurement_temperature 100(2)
_cell_measurement_theta_max 27.48
_cell_measurement_theta_min 2.91
_cell_volume 2620.47(13)
_computing_cell_refinement
;
DENZO (Otwinowski & Minor, 1997) & COLLECT (Hooft, R.W.W., 1998)
;
_computing_data_collection 'COLLECT (Hooft, R.W.W., 1998)'
_computing_data_reduction
;
DENZO (Otwinowski & Minor, 1997) & COLLECT (Hooft, R.W.W., 1998)
;
_computing_molecular_graphics 'Bruker SHELXTL'
_computing_publication_material 'Bruker SHELXTL'
_computing_structure_refinement 'SHELXL-97 (Sheldrick, 1997)'
_computing_structure_solution 'SHELXS-97 (Sheldrick, 1990)'
_diffrn_ambient_temperature 100(2)
_diffrn_detector_area_resol_mean 9.091
_diffrn_measured_fraction_theta_full 0.993
_diffrn_measured_fraction_theta_max 0.993
_diffrn_measurement_device_type
;
Bruker-Nonius Roper CCD camera on \k-goniostat
;
_diffrn_measurement_method '\f & \w scans'
_diffrn_radiation_monochromator graphite
_diffrn_radiation_source 'Bruker-Nonius FR591 rotating anode'
_diffrn_radiation_type MoK\a
_diffrn_radiation_wavelength 0.71073
_diffrn_reflns_av_R_equivalents 0.0941
_diffrn_reflns_av_sigmaI/netI 0.0954
_diffrn_reflns_limit_h_max 14
_diffrn_reflns_limit_h_min -14
_diffrn_reflns_limit_k_max 15
_diffrn_reflns_limit_k_min -15
_diffrn_reflns_limit_l_max 26
_diffrn_reflns_limit_l_min -26
_diffrn_reflns_number 53963
_diffrn_reflns_theta_full 27.58
_diffrn_reflns_theta_max 27.58
_diffrn_reflns_theta_min 2.97
_exptl_absorpt_coefficient_mu 0.689
_exptl_absorpt_correction_T_max 0.7456
_exptl_absorpt_correction_T_min 0.6447
_exptl_absorpt_correction_type multi-scan
_exptl_absorpt_process_details 'SADABS 2007/2 (Sheldrick, G.M., 2007)'
_exptl_crystal_colour yellow
_exptl_crystal_density_diffrn 1.517
_exptl_crystal_density_method 'not measured'
_exptl_crystal_description rod
_exptl_crystal_F_000 1224
_exptl_crystal_size_max 0.28
_exptl_crystal_size_mid 0.08
_exptl_crystal_size_min 0.05
_refine_diff_density_max 0.815
_refine_diff_density_min -1.008
_refine_diff_density_rms 0.112
_refine_ls_extinction_method none
_refine_ls_goodness_of_fit_ref 1.049
_refine_ls_hydrogen_treatment mixed
_refine_ls_matrix_type full
_refine_ls_number_parameters 766
_refine_ls_number_reflns 12055
_refine_ls_number_restraints 334
_refine_ls_restrained_S_all 1.035
_refine_ls_R_factor_all 0.0972
_refine_ls_R_factor_gt 0.0504
_refine_ls_shift/su_max 0.004
_refine_ls_shift/su_mean 0.000
_refine_ls_structure_factor_coef Fsqd
_refine_ls_weighting_details 'calc w=1/[\s^2^(Fo^2^)+(0.0475P)^2^+0.2668P] where P=(Fo^2^+2Fc^2^)/3'
_refine_ls_weighting_scheme calc
_refine_ls_wR_factor_gt 0.1015
_refine_ls_wR_factor_ref 0.1164
_reflns_number_gt 7868
_reflns_number_total 12055
_reflns_threshold_expression >2sigma(I)
_cod_data_source_file C0CC02245D.TXT
_cod_data_source_block Complex_5
_cod_original_cell_volume 2620.47(12)
_cod_original_sg_symbol_H-M P-1
_cod_database_code 7105786

loop_
_space_group_symop_id
_space_group_symop_operation_xyz
1 'x, y, z'
2 '-x, -y, -z'

loop_
_atom_site_label
_atom_site_type_symbol
_atom_site_fract_x
_atom_site_fract_y
_atom_site_fract_z
_atom_site_U_iso_or_equiv
_atom_site_adp_type
_atom_site_occupancy
_atom_site_symmetry_multiplicity
_atom_site_calc_flag
_atom_site_refinement_flags
_atom_site_disorder_assembly
_atom_site_disorder_group
Rh1 Rh 0.76254(3) 0.84450(2) 0.259262(15) 0.02224(9) Uani 1 1 d . . .
Rh2 Rh 0.69006(3) 0.64140(2) 0.235016(15) 0.02311(9) Uani 1 1 d . A .
H1 H 0.791(3) 0.709(3) 0.2428(17) 0.028 Uiso 1 1 d . . .
N1 N 0.5531(3) 0.9938(3) 0.30906(16) 0.0253(7) Uani 1 1 d . . .
N2 N 0.7614(3) 1.0092(3) 0.27825(16) 0.0251(7) Uani 1 1 d . A .
N3 N 0.5914(3) 0.7889(3) 0.38475(15) 0.0246(7) Uani 1 1 d . . .
N4 N 0.8023(3) 0.7589(3) 0.35264(16) 0.0244(7) Uani 1 1 d . A .
N5 N 0.4793(3) 0.8286(3) 0.28236(16) 0.0245(7) Uani 1 1 d . . .
N6 N 0.4169(3) 0.6486(3) 0.36022(17) 0.0296(8) Uani 1 1 d . . .
N7 N 0.8246(3) 0.4777(3) 0.15833(16) 0.0266(7) Uani 1 1 d . A .
N8 N 0.6208(3) 0.5090(3) 0.21048(16) 0.0255(7) Uani 1 1 d . . .
N9 N 0.9254(3) 0.5081(3) 0.24995(16) 0.0259(7) Uani 1 1 d . A .
N10 N 0.7385(3) 0.5273(2) 0.32256(16) 0.0237(7) Uani 1 1 d . . .
N11 N 0.9304(3) 0.6573(3) 0.13294(16) 0.0264(7) Uani 1 1 d . A .
N12 N 0.9930(3) 0.7700(3) 0.19861(17) 0.0301(8) Uani 1 1 d . A .
B1 B 0.5778(4) 0.8603(4) 0.3125(2) 0.0241(10) Uani 1 1 d . A .
B2 B 0.8612(4) 0.5692(4) 0.1885(2) 0.0252(10) Uani 1 1 d . . .
C1 C 0.6482(4) 1.0546(3) 0.29997(18) 0.0239(9) Uani 1 1 d . A .
C2 C 0.4517(4) 1.0634(3) 0.33318(19) 0.0284(9) Uani 1 1 d . A .
H2 H 0.3718 1.0424 0.3448 0.034 Uiso 1 1 calc R . .
C3 C 0.4831(4) 1.1669(3) 0.3378(2) 0.0302(9) Uani 1 1 d . . .
H3 H 0.4297 1.2291 0.3524 0.036 Uiso 1 1 calc R A .
C4 C 0.6111(4) 1.1638(3) 0.31674(19) 0.0263(9) Uani 1 1 d . A .
C5 C 0.7020(4) 1.2322(3) 0.3110(2) 0.0323(10) Uani 1 1 d . . .
H5 H 0.6843 1.3065 0.3218 0.039 Uiso 1 1 calc R A .
C6 C 0.8186(4) 1.1881(3) 0.2888(2) 0.0330(10) Uani 1 1 d . A .
H6 H 0.8822 1.2339 0.2835 0.040 Uiso 1 1 calc R . .
C7 C 0.8465(4) 1.0774(3) 0.2739(2) 0.0292(9) Uani 1 1 d . . .
H7 H 0.9288 1.0498 0.2601 0.035 Uiso 1 1 calc R A .
C8 C 0.7035(4) 0.7491(3) 0.4008(2) 0.0262(9) Uani 1 1 d . A .
C9 C 0.5120(4) 0.7676(3) 0.4464(2) 0.0292(9) Uani 1 1 d . A .
H9 H 0.4267 0.7877 0.4512 0.035 Uiso 1 1 calc R . .
C10 C 0.5737(4) 0.7138(3) 0.4989(2) 0.0330(10) Uani 1 1 d . . .
H10 H 0.5392 0.6898 0.5456 0.040 Uiso 1 1 calc R A .
C11 C 0.6990(4) 0.7000(3) 0.4714(2) 0.0295(9) Uani 1 1 d . A .
C12 C 0.8114(4) 0.6556(4) 0.4927(2) 0.0358(10) Uani 1 1 d . . .
H12 H 0.8169 0.6227 0.5394 0.043 Uiso 1 1 calc R A .
C13 C 0.9138(4) 0.6614(4) 0.4431(2) 0.0357(10) Uani 1 1 d . A .
H13 H 0.9903 0.6296 0.4563 0.043 Uiso 1 1 calc R . .
C14 C 0.9078(4) 0.7118(3) 0.3753(2) 0.0296(9) Uani 1 1 d . . .
H14 H 0.9805 0.7136 0.3432 0.036 Uiso 1 1 calc R A .
C15 C 0.4111(3) 0.7350(3) 0.3037(2) 0.0243(8) Uani 1 1 d . A .
C16 C 0.4392(3) 0.8998(3) 0.22349(19) 0.0260(9) Uani 1 1 d . A .
H16 H 0.4692 0.9717 0.1986 0.031 Uiso 1 1 calc R . .
C17 C 0.3523(3) 0.8546(3) 0.2059(2) 0.0286(9) Uani 1 1 d . . .
H17 H 0.3139 0.8870 0.1670 0.034 Uiso 1 1 calc R A .
C18 C 0.3296(3) 0.7489(3) 0.2569(2) 0.0274(9) Uani 1 1 d . A .
C19 C 0.2477(4) 0.6660(3) 0.2727(2) 0.0305(9) Uani 1 1 d . . .
H19 H 0.1916 0.6701 0.2435 0.037 Uiso 1 1 calc R A .
C20 C 0.2513(4) 0.5789(3) 0.3316(2) 0.0333(10) Uani 1 1 d . A .
H20 H 0.1954 0.5227 0.3444 0.040 Uiso 1 1 calc R . .
C21 C 0.3364(4) 0.5718(3) 0.3730(2) 0.0326(10) Uani 1 1 d . A .
H21 H 0.3375 0.5087 0.4127 0.039 Uiso 1 1 calc R . .
C22 C 0.7084(3) 0.4531(3) 0.17261(19) 0.0241(8) Uani 1 1 d . A .
C23 C 0.8881(4) 0.4021(3) 0.1195(2) 0.0318(10) Uani 1 1 d . . .
H23 H 0.9726 0.3982 0.1032 0.038 Uiso 1 1 calc R A .
C24 C 0.8144(4) 0.3343(3) 0.1077(2) 0.0333(10) Uani 1 1 d . A .
H24 H 0.8376 0.2770 0.0818 0.040 Uiso 1 1 calc R . .
C25 C 0.6951(4) 0.3651(3) 0.14149(19) 0.0293(9) Uani 1 1 d . . .
C26 C 0.5795(4) 0.3337(3) 0.1513(2) 0.0309(10) Uani 1 1 d . A .
H26 H 0.5640 0.2754 0.1318 0.037 Uiso 1 1 calc R . .
C27 C 0.4872(4) 0.3904(3) 0.1906(2) 0.0299(9) Uani 1 1 d . . .
H27 H 0.4072 0.3711 0.1977 0.036 Uiso 1 1 calc R A .
C28 C 0.5106(4) 0.4756(3) 0.21998(19) 0.0269(9) Uani 1 1 d . A .
H28 H 0.4459 0.5111 0.2476 0.032 Uiso 1 1 calc R . .
C29 C 0.8547(4) 0.4807(3) 0.3122(2) 0.0259(9) Uani 1 1 d . A .
C30 C 1.0372(4) 0.4430(3) 0.2575(2) 0.0299(9) Uani 1 1 d . . .
H30 H 1.1045 0.4443 0.2217 0.036 Uiso 1 1 calc R A .
C31 C 1.0387(4) 0.3769(3) 0.3226(2) 0.0341(10) Uani 1 1 d . A .
H31 H 1.1053 0.3260 0.3399 0.041 Uiso 1 1 calc R . .
C32 C 0.9195(4) 0.3993(3) 0.3601(2) 0.0299(10) Uani 1 1 d . . .
C33 C 0.8542(4) 0.3628(3) 0.4251(2) 0.0354(10) Uani 1 1 d . A .
H33 H 0.8905 0.3065 0.4600 0.042 Uiso 1 1 calc R . .
C34 C 0.7346(4) 0.4111(3) 0.4373(2) 0.0325(10) Uani 1 1 d . . .
H34 H 0.6892 0.3888 0.4816 0.039 Uiso 1 1 calc R A .
C35 C 0.6795(4) 0.4911(3) 0.3864(2) 0.0303(9) Uani 1 1 d . A .
H35 H 0.5970 0.5215 0.3970 0.036 Uiso 1 1 calc R . .
C36 C 0.9818(3) 0.7517(3) 0.1393(2) 0.0256(9) Uani 1 1 d . . .
C37 C 0.9278(4) 0.6776(3) 0.0634(2) 0.0295(9) Uani 1 1 d . . .
H37 H 0.8957 0.6279 0.0442 0.035 Uiso 1 1 calc R A .
C38 C 0.9765(4) 0.7765(3) 0.0267(2) 0.0316(10) Uani 1 1 d . A .
H38 H 0.9851 0.8068 -0.0213 0.038 Uiso 1 1 calc R . .
C39 C 1.0123(3) 0.8262(3) 0.0736(2) 0.0278(9) Uani 1 1 d . A .
C40 C 1.0649(4) 0.9260(3) 0.0705(2) 0.0342(10) Uani 1 1 d . . .
H40 H 1.0907 0.9781 0.0280 0.041 Uiso 1 1 calc R A .
C41 C 1.0781(4) 0.9467(3) 0.1308(2) 0.0350(10) Uani 1 1 d . A .
H41 H 1.1121 1.0144 0.1303 0.042 Uiso 1 1 calc R . .
C42 C 1.0419(4) 0.8690(3) 0.1918(2) 0.0315(10) Uani 1 1 d . . .
H42 H 1.0523 0.8865 0.2322 0.038 Uiso 1 1 calc R A .
N13A N 0.6543(3) 0.7562(3) 0.14558(16) 0.0271(7) Uani 0.563(9) 1 d PU A 1
N14A N 0.7226(3) 0.9226(3) 0.16483(16) 0.0247(7) Uani 0.563(9) 1 d PU A 1
C43A C 0.6796(3) 0.8687(3) 0.1260(2) 0.0268(8) Uani 0.563(9) 1 d PU A 1
C44A C 0.730(5) 1.038(6) 0.133(2) 0.027(4) Uani 0.563(9) 1 d PU A 1
H44A H 0.7564 1.0921 0.1513 0.032 Uiso 0.563(9) 1 calc PR A 1
C45A C 0.693(2) 1.0671(16) 0.0702(13) 0.030(4) Uani 0.563(9) 1 d PU A 1
H45A H 0.6865 1.1421 0.0389 0.036 Uiso 0.563(9) 1 calc PR A 1
C46A C 0.6661(9) 0.9573(9) 0.0632(5) 0.027(2) Uani 0.563(9) 1 d PU A 1
C47A C 0.6219(7) 0.9212(7) 0.0151(4) 0.033(2) Uani 0.563(9) 1 d PU A 1
H47A H 0.6079 0.9738 -0.0271 0.039 Uiso 0.563(9) 1 calc PR A 1
C48A C 0.5991(18) 0.8049(13) 0.0317(8) 0.025(3) Uani 0.563(9) 1 d PU A 1
H48A H 0.5693 0.7760 0.0005 0.030 Uiso 0.563(9) 1 calc PR A 1
C49A C 0.620(2) 0.7323(15) 0.0930(13) 0.019(3) Uani 0.563(9) 1 d PU A 1
H49A H 0.6075 0.6527 0.0995 0.023 Uiso 0.563(9) 1 calc PR A 1
N13B N 0.7226(3) 0.9226(3) 0.16483(16) 0.0247(7) Uani 0.437(9) 1 d PU A 2
N14B N 0.6543(3) 0.7562(3) 0.14558(16) 0.0271(7) Uani 0.437(9) 1 d PU A 2
C43B C 0.6796(3) 0.8687(3) 0.1260(2) 0.0268(8) Uani 0.437(9) 1 d PU A 2
C44B C 0.595(3) 0.726(3) 0.1006(18) 0.027(5) Uani 0.437(9) 1 d PU A 2
H44B H 0.5635 0.6539 0.1064 0.032 Uiso 0.437(9) 1 calc PR A 2
C45B C 0.592(3) 0.8263(19) 0.0446(11) 0.030(4) Uani 0.437(9) 1 d PU A 2
H45B H 0.5609 0.8328 0.0041 0.036 Uiso 0.437(9) 1 calc PR A 2
C46B C 0.6421(12) 0.9157(10) 0.0596(7) 0.025(2) Uani 0.437(9) 1 d PU A 2
C47B C 0.6630(9) 1.0285(9) 0.0282(6) 0.033(3) Uani 0.437(9) 1 d PU A 2
H47B H 0.6421 1.0671 -0.0153 0.040 Uiso 0.437(9) 1 calc PR A 2
C48B C 0.716(3) 1.083(2) 0.0629(16) 0.028(4) Uani 0.437(9) 1 d PU A 2
H48B H 0.7365 1.1598 0.0407 0.034 Uiso 0.437(9) 1 calc PR A 2
C49B C 0.740(7) 1.037(8) 0.125(3) 0.027(4) Uani 0.437(9) 1 d PU A 2
H49B H 0.7727 1.0850 0.1447 0.032 Uiso 0.437(9) 1 calc PR A 2
O1 O 0.2340(3) 0.3765(3) 0.12393(16) 0.0454(8) Uani 1 1 d . . .
C50 C 0.2912(5) 0.4456(4) 0.0620(3) 0.0548(14) Uani 1 1 d . . .
H50A H 0.2538 0.4414 0.0237 0.066 Uiso 1 1 calc R . .
H50B H 0.3780 0.4150 0.0536 0.066 Uiso 1 1 calc R . .
C51 C 0.2779(5) 0.5708(4) 0.0666(3) 0.0581(14) Uani 1 1 d . . .
H51A H 0.1918 0.6009 0.0745 0.087 Uiso 1 1 calc R . .
H51B H 0.3174 0.6188 0.0239 0.087 Uiso 1 1 calc R . .
H51C H 0.3157 0.5746 0.1044 0.087 Uiso 1 1 calc R . .
C52 C 0.2522(4) 0.2530(4) 0.1277(2) 0.0479(13) Uani 1 1 d . . .
H52A H 0.3399 0.2253 0.1200 0.057 Uiso 1 1 calc R . .
H52B H 0.2157 0.2376 0.0919 0.057 Uiso 1 1 calc R . .
C53 C 0.1952(5) 0.1882(4) 0.1961(3) 0.0591(14) Uani 1 1 d . . .
H53A H 0.2279 0.2078 0.2315 0.089 Uiso 1 1 calc R . .
H53B H 0.2128 0.1033 0.2001 0.089 Uiso 1 1 calc R . .
H53C H 0.1075 0.2111 0.2019 0.089 Uiso 1 1 calc R . .
O2 O 0.2126(4) 0.9583(4) 0.44839(17) 0.0711(12) Uani 1 1 d . . .
C54A C 0.1226(11) 0.9397(16) 0.4294(6) 0.078(5) Uani 0.50 1 d P B 1
H54A H 0.0621 1.0098 0.4310 0.094 Uiso 0.50 1 calc PR B 1
H54B H 0.0893 0.8736 0.4651 0.094 Uiso 0.50 1 calc PR B 1
C55A C 0.1233(6) 0.9144(6) 0.3676(3) 0.080(2) Uani 0.50 1 d P B 1
H55A H 0.1559 0.9774 0.3302 0.121 Uiso 0.50 1 calc PR B 1
H55B H 0.0405 0.9086 0.3632 0.121 Uiso 0.50 1 calc PR B 1
H55C H 0.1739 0.8395 0.3659 0.121 Uiso 0.50 1 calc PR B 1
C56A C 0.213(2) 0.983(2) 0.5071(12) 0.123(10) Uani 0.50 1 d P B 1
H56A H 0.1558 1.0557 0.5079 0.148 Uiso 0.50 1 calc PR B 1
H56B H 0.1768 0.9193 0.5433 0.148 Uiso 0.50 1 calc PR B 1
C57A C 0.3109(8) 0.9989(5) 0.5268(3) 0.099(3) Uani 0.50 1 d P B 1
H57A H 0.3471 0.9234 0.5526 0.149 Uiso 0.50 1 calc PR B 1
H57B H 0.2890 1.0545 0.5558 0.149 Uiso 0.50 1 calc PR B 1
H57C H 0.3692 1.0304 0.4868 0.149 Uiso 0.50 1 calc PR B 1
C54B C 0.1153(10) 1.0174(12) 0.4015(6) 0.051(3) Uani 0.50 1 d P B 2
H54C H 0.0341 1.0336 0.4279 0.061 Uiso 0.50 1 calc PR B 2
H54D H 0.1388 1.0905 0.3681 0.061 Uiso 0.50 1 calc PR B 2
C55B C 0.1233(6) 0.9144(6) 0.3676(3) 0.080(2) Uani 0.50 1 d P B 2
H55D H 0.1959 0.9150 0.3328 0.121 Uiso 0.50 1 calc PR B 2
H55E H 0.0515 0.9237 0.3463 0.121 Uiso 0.50 1 calc PR B 2
H55F H 0.1274 0.8395 0.4023 0.121 Uiso 0.50 1 calc PR B 2
C56B C 0.2143(19) 1.0515(14) 0.4847(8) 0.058(5) Uani 0.50 1 d P B 2
H56C H 0.2346 1.1263 0.4519 0.070 Uiso 0.50 1 calc PR B 2
H56D H 0.1354 1.0664 0.5135 0.070 Uiso 0.50 1 calc PR B 2
C57B C 0.3109(8) 0.9989(5) 0.5268(3) 0.099(3) Uani 0.50 1 d P B 2
H57D H 0.3293 0.9145 0.5290 0.149 Uiso 0.50 1 calc PR B 2
H57E H 0.2831 1.0100 0.5729 0.149 Uiso 0.50 1 calc PR B 2
H57F H 0.3838 1.0374 0.5063 0.149 Uiso 0.50 1 calc PR B 2

loop_
_atom_site_aniso_label
_atom_site_aniso_U_11
_atom_site_aniso_U_22
_atom_site_aniso_U_33
_atom_site_aniso_U_23
_atom_site_aniso_U_13
_atom_site_aniso_U_12
Rh1 0.02442(18) 0.01434(15) 0.03035(19) -0.00541(13) -0.00799(13) -0.00488(12)
Rh2 0.02557(19) 0.01608(16) 0.03119(19) -0.00748(13) -0.01065(14) -0.00232(12)
N1 0.0248(19) 0.0170(16) 0.0367(19) -0.0077(15) -0.0074(15) -0.0052(14)
N2 0.0269(19) 0.0169(16) 0.0342(19) -0.0042(14) -0.0114(15) -0.0062(14)
N3 0.030(2) 0.0193(16) 0.0284(18) -0.0059(14) -0.0090(15) -0.0079(14)
N4 0.0261(19) 0.0185(16) 0.0322(19) -0.0068(14) -0.0084(15) -0.0077(14)
N5 0.0239(18) 0.0186(16) 0.0314(19) -0.0036(14) -0.0075(14) -0.0043(13)
N6 0.029(2) 0.0198(17) 0.042(2) -0.0053(16) -0.0118(16) -0.0065(14)
N7 0.030(2) 0.0173(16) 0.036(2) -0.0116(15) -0.0081(15) -0.0017(14)
N8 0.0283(19) 0.0193(16) 0.0308(19) -0.0043(14) -0.0092(15) -0.0058(14)
N9 0.0274(19) 0.0179(16) 0.035(2) -0.0059(14) -0.0126(15) -0.0014(14)
N10 0.0264(19) 0.0148(15) 0.0328(19) -0.0060(14) -0.0102(15) -0.0036(13)
N11 0.0274(19) 0.0193(16) 0.036(2) -0.0086(15) -0.0093(15) -0.0037(14)
N12 0.029(2) 0.0236(18) 0.041(2) -0.0087(16) -0.0126(16) -0.0038(15)
B1 0.026(3) 0.016(2) 0.031(3) -0.0071(19) -0.005(2) -0.0030(18)
B2 0.030(3) 0.017(2) 0.032(3) -0.0066(19) -0.012(2) -0.0048(19)
C1 0.031(2) 0.0170(19) 0.025(2) -0.0025(16) -0.0107(17) -0.0039(17)
C2 0.027(2) 0.026(2) 0.032(2) -0.0068(18) -0.0049(18) -0.0020(17)
C3 0.036(3) 0.021(2) 0.036(2) -0.0105(18) -0.0075(19) 0.0001(18)
C4 0.037(3) 0.0172(19) 0.027(2) -0.0045(17) -0.0116(18) -0.0034(17)
C5 0.043(3) 0.0166(19) 0.041(3) -0.0101(19) -0.008(2) -0.0074(18)
C6 0.039(3) 0.022(2) 0.046(3) -0.0091(19) -0.012(2) -0.0144(19)
C7 0.029(2) 0.026(2) 0.038(2) -0.0122(19) -0.0122(19) -0.0015(18)
C8 0.034(2) 0.0150(18) 0.034(2) -0.0076(17) -0.0097(19) -0.0094(17)
C9 0.032(2) 0.028(2) 0.032(2) -0.0087(18) -0.0034(19) -0.0139(18)
C10 0.043(3) 0.030(2) 0.028(2) -0.0060(19) -0.006(2) -0.011(2)
C11 0.037(3) 0.024(2) 0.034(2) -0.0074(18) -0.0120(19) -0.0129(18)
C12 0.051(3) 0.027(2) 0.034(2) -0.0009(19) -0.019(2) -0.014(2)
C13 0.039(3) 0.028(2) 0.044(3) -0.003(2) -0.019(2) -0.0098(19)
C14 0.035(3) 0.022(2) 0.037(2) -0.0075(18) -0.0120(19) -0.0082(18)
C15 0.022(2) 0.0155(18) 0.036(2) -0.0060(17) -0.0061(17) -0.0019(16)
C16 0.022(2) 0.023(2) 0.031(2) -0.0040(17) -0.0047(17) -0.0014(16)
C17 0.025(2) 0.027(2) 0.035(2) -0.0081(19) -0.0122(18) 0.0012(17)
C18 0.024(2) 0.022(2) 0.039(2) -0.0090(18) -0.0081(18) -0.0039(16)
C19 0.024(2) 0.023(2) 0.048(3) -0.010(2) -0.0137(19) -0.0010(17)
C20 0.026(2) 0.026(2) 0.050(3) -0.010(2) -0.009(2) -0.0075(18)
C21 0.033(2) 0.023(2) 0.043(3) -0.0012(19) -0.011(2) -0.0119(18)
C22 0.024(2) 0.0212(19) 0.030(2) -0.0077(17) -0.0079(17) -0.0038(16)
C23 0.033(2) 0.020(2) 0.043(3) -0.0125(19) -0.0022(19) -0.0002(18)
C24 0.044(3) 0.022(2) 0.038(2) -0.0133(19) -0.009(2) -0.0040(19)
C25 0.040(3) 0.021(2) 0.031(2) -0.0074(18) -0.0118(19) -0.0067(18)
C26 0.036(3) 0.025(2) 0.038(2) -0.0111(19) -0.0122(19) -0.0098(18)
C27 0.033(2) 0.024(2) 0.038(2) -0.0062(19) -0.0161(19) -0.0081(18)
C28 0.025(2) 0.025(2) 0.033(2) -0.0059(18) -0.0125(18) -0.0011(17)
C29 0.033(2) 0.0169(19) 0.033(2) -0.0052(17) -0.0150(19) -0.0083(17)
C30 0.029(2) 0.019(2) 0.044(3) -0.0080(19) -0.0103(19) -0.0030(17)
C31 0.028(2) 0.022(2) 0.056(3) -0.007(2) -0.020(2) -0.0023(17)
C32 0.042(3) 0.0181(19) 0.036(2) -0.0057(18) -0.018(2) -0.0082(18)
C33 0.050(3) 0.021(2) 0.040(3) -0.0031(19) -0.022(2) -0.008(2)
C34 0.047(3) 0.025(2) 0.028(2) -0.0053(18) -0.007(2) -0.013(2)
C35 0.040(3) 0.021(2) 0.035(2) -0.0102(18) -0.010(2) -0.0089(18)
C36 0.025(2) 0.0195(19) 0.036(2) -0.0097(18) -0.0096(18) -0.0015(16)
C37 0.027(2) 0.026(2) 0.037(2) -0.0102(19) -0.0070(18) -0.0027(17)
C38 0.031(2) 0.027(2) 0.036(2) -0.0102(19) -0.0046(19) 0.0001(18)
C39 0.023(2) 0.022(2) 0.035(2) -0.0027(18) -0.0046(18) -0.0012(16)
C40 0.029(2) 0.024(2) 0.045(3) -0.001(2) -0.006(2) -0.0055(18)
C41 0.033(3) 0.021(2) 0.055(3) -0.006(2) -0.018(2) -0.0073(18)
C42 0.031(2) 0.025(2) 0.045(3) -0.011(2) -0.014(2) -0.0058(18)
N13A 0.0267(19) 0.0203(16) 0.0378(19) -0.0133(15) -0.0105(15) 0.0033(14)
N14A 0.0224(18) 0.0170(15) 0.0341(18) -0.0053(14) -0.0037(14) -0.0030(13)
C43A 0.026(2) 0.0230(19) 0.031(2) -0.0081(16) -0.0065(17) 0.0036(16)
C44A 0.026(8) 0.020(2) 0.033(8) -0.004(6) -0.002(7) -0.008(5)
C45A 0.030(11) 0.014(5) 0.042(7) 0.002(4) -0.008(7) -0.002(5)
C46A 0.022(5) 0.025(5) 0.036(4) -0.004(4) -0.010(4) -0.006(4)
C47A 0.039(5) 0.028(4) 0.031(5) -0.008(3) -0.010(4) 0.004(3)
C48A 0.030(5) 0.017(5) 0.034(6) -0.016(4) -0.016(6) 0.006(4)
C49A 0.021(9) 0.010(4) 0.028(6) -0.011(4) -0.003(6) 0.001(5)
N13B 0.0224(18) 0.0170(15) 0.0341(18) -0.0053(14) -0.0037(14) -0.0030(13)
N14B 0.0267(19) 0.0203(16) 0.0378(19) -0.0133(15) -0.0105(15) 0.0033(14)
C43B 0.026(2) 0.0230(19) 0.031(2) -0.0081(16) -0.0065(17) 0.0036(16)
C44B 0.016(10) 0.041(7) 0.026(8) -0.001(5) -0.007(8) -0.018(6)
C45B 0.044(7) 0.029(8) 0.025(7) -0.021(5) -0.004(6) -0.001(7)
C46B 0.020(6) 0.022(5) 0.035(5) -0.008(4) -0.009(4) 0.000(4)
C47B 0.036(6) 0.024(5) 0.041(6) -0.010(4) -0.012(5) 0.000(4)
C48B 0.019(9) 0.031(8) 0.032(6) -0.001(5) 0.004(6) -0.015(6)
C49B 0.026(8) 0.020(2) 0.033(8) -0.004(6) -0.002(7) -0.008(5)
O1 0.046(2) 0.0400(18) 0.050(2) -0.0139(16) -0.0079(16) -0.0023(15)
C50 0.052(3) 0.060(3) 0.055(3) -0.014(3) -0.019(3) -0.003(3)
C51 0.061(4) 0.047(3) 0.060(3) 0.005(3) -0.022(3) -0.004(3)
C52 0.044(3) 0.043(3) 0.066(3) -0.029(3) -0.012(3) -0.003(2)
C53 0.064(4) 0.038(3) 0.077(4) -0.018(3) -0.010(3) -0.007(3)
O2 0.084(3) 0.111(3) 0.036(2) -0.021(2) -0.0057(19) -0.060(3)
C54A 0.034(7) 0.143(15) 0.041(8) 0.017(8) -0.008(6) -0.028(9)
C55A 0.083(5) 0.124(6) 0.060(4) -0.041(4) -0.013(3) -0.051(4)
C56A 0.060(12) 0.25(3) 0.076(17) -0.08(2) 0.001(11) 0.00(2)
C57A 0.209(9) 0.047(4) 0.065(4) -0.005(3) -0.075(5) -0.032(4)
C54B 0.039(6) 0.086(9) 0.032(7) -0.025(6) -0.001(5) -0.014(7)
C55B 0.083(5) 0.124(6) 0.060(4) -0.041(4) -0.013(3) -0.051(4)
C56B 0.065(9) 0.088(11) 0.041(9) -0.045(8) 0.012(8) -0.038(9)
C57B 0.209(9) 0.047(4) 0.065(4) -0.005(3) -0.075(5) -0.032(4)

loop_
_atom_type_symbol
_atom_type_description
_atom_type_scat_dispersion_real
_atom_type_scat_dispersion_imag
_atom_type_scat_source
C C 0.0033 0.0016 'International Tables Vol C Tables 4.2.6.8 and 6.1.1.4'
H H 0.0000 0.0000 'International Tables Vol C Tables 4.2.6.8 and 6.1.1.4'
B B 0.0013 0.0007 'International Tables Vol C Tables 4.2.6.8 and 6.1.1.4'
N N 0.0061 0.0033 'International Tables Vol C Tables 4.2.6.8 and 6.1.1.4'
Rh Rh -1.1178 0.9187 'International Tables Vol C Tables 4.2.6.8 and 6.1.1.4'
O O 0.0106 0.0060 'International Tables Vol C Tables 4.2.6.8 and 6.1.1.4'

loop_
_geom_angle_atom_site_label_1
_geom_angle_atom_site_label_2
_geom_angle_atom_site_label_3
_geom_angle
_geom_angle_site_symmetry_1
_geom_angle_site_symmetry_3
_geom_angle_publ_flag
N4 Rh1 N14A 177.22(11) . . ?
N4 Rh1 N2 91.71(11) . . ?
N14A Rh1 N2 91.07(12) . . ?
N4 Rh1 B1 84.20(15) . . ?
N14A Rh1 B1 96.10(15) . . ?
N2 Rh1 B1 82.90(13) . . ?
N4 Rh1 Rh2 94.29(8) . . ?
N14A Rh1 Rh2 83.02(8) . . ?
N2 Rh1 Rh2 163.29(9) . . ?
B1 Rh1 Rh2 82.21(10) . . ?
N4 Rh1 H1 85.3(12) . . ?
N14A Rh1 H1 92.0(12) . . ?
N2 Rh1 H1 169.5(12) . . ?
B1 Rh1 H1 106.7(12) . . ?
Rh2 Rh1 H1 27.2(12) . . ?
N13A Rh2 N10 176.00(12) . . ?
N13A Rh2 N8 90.28(12) . . ?
N10 Rh2 N8 91.59(11) . . ?
N13A Rh2 B2 93.13(15) . . ?
N10 Rh2 B2 83.51(15) . . ?
N8 Rh2 B2 85.05(14) . . ?
N13A Rh2 Rh1 83.44(8) . . ?
N10 Rh2 Rh1 94.93(8) . . ?
N8 Rh2 Rh1 172.57(9) . . ?
B2 Rh2 Rh1 99.20(11) . . ?
N13A Rh2 H1 94.3(13) . . ?
N10 Rh2 H1 82.5(13) . . ?
N8 Rh2 H1 156.0(13) . . ?
B2 Rh2 H1 71.2(13) . . ?
Rh1 Rh2 H1 29.6(13) . . ?
C1 N1 C2 106.1(3) . . ?
C1 N1 B1 119.0(3) . . ?
C2 N1 B1 131.9(3) . . ?
C7 N2 C1 114.3(3) . . ?
C7 N2 Rh1 134.7(3) . . ?
C1 N2 Rh1 111.0(2) . . ?
C8 N3 C9 105.7(3) . . ?
C8 N3 B1 119.6(3) . . ?
C9 N3 B1 133.8(3) . . ?
C8 N4 C14 115.0(3) . . ?
C8 N4 Rh1 112.4(3) . . ?
C14 N4 Rh1 132.6(3) . . ?
C15 N5 C16 105.9(3) . . ?
C15 N5 B1 131.9(3) . . ?
C16 N5 B1 122.1(3) . . ?
C15 N6 C21 115.2(3) . . ?
C22 N7 C23 105.8(3) . . ?
C22 N7 B2 120.2(3) . . ?
C23 N7 B2 133.9(3) . . ?
C22 N8 C28 115.6(3) . . ?
C22 N8 Rh2 109.5(2) . . ?
C28 N8 Rh2 134.7(3) . . ?
C29 N9 C30 105.9(3) . . ?
C29 N9 B2 117.3(3) . . ?
C30 N9 B2 134.1(3) . . ?
C29 N10 C35 114.9(3) . . ?
C29 N10 Rh2 111.2(3) . . ?
C35 N10 Rh2 133.9(3) . . ?
C37 N11 C36 105.5(3) . . ?
C37 N11 B2 124.5(3) . . ?
C36 N11 B2 128.2(3) . . ?
C36 N12 C42 113.6(3) . . ?
N3 B1 N5 115.4(3) . . ?
N3 B1 N1 110.6(3) . . ?
N5 B1 N1 108.2(3) . . ?
N3 B1 Rh1 102.1(3) . . ?
N5 B1 Rh1 118.1(3) . . ?
N1 B1 Rh1 101.5(2) . . ?
N11 B2 N9 115.1(3) . . ?
N11 B2 N7 110.3(3) . . ?
N9 B2 N7 110.9(3) . . ?
N11 B2 Rh2 114.8(3) . . ?
N9 B2 Rh2 102.7(3) . . ?
N7 B2 Rh2 102.1(3) . . ?
N2 C1 N1 120.9(3) . . ?
N2 C1 C4 127.6(3) . . ?
N1 C1 C4 111.5(3) . . ?
C3 C2 N1 110.4(3) . . ?
C3 C2 H2 124.8 . . ?
N1 C2 H2 124.8 . . ?
C2 C3 C4 107.4(3) . . ?
C2 C3 H3 126.3 . . ?
C4 C3 H3 126.3 . . ?
C5 C4 C1 116.3(4) . . ?
C5 C4 C3 139.1(4) . . ?
C1 C4 C3 104.5(3) . . ?
C6 C5 C4 117.4(3) . . ?
C6 C5 H5 121.3 . . ?
C4 C5 H5 121.3 . . ?
C5 C6 C7 122.0(4) . . ?
C5 C6 H6 119.0 . . ?
C7 C6 H6 119.0 . . ?
N2 C7 C6 122.5(4) . . ?
N2 C7 H7 118.8 . . ?
C6 C7 H7 118.8 . . ?
N4 C8 N3 121.1(3) . . ?
N4 C8 C11 127.3(4) . . ?
N3 C8 C11 111.5(3) . . ?
C10 C9 N3 110.6(4) . . ?
C10 C9 H9 124.7 . . ?
N3 C9 H9 124.7 . . ?
C9 C10 C11 107.8(4) . . ?
C9 C10 H10 126.1 . . ?
C11 C10 H10 126.1 . . ?
C12 C11 C8 115.5(4) . . ?
C12 C11 C10 140.1(4) . . ?
C8 C11 C10 104.4(4) . . ?
C13 C12 C11 117.7(4) . . ?
C13 C12 H12 121.2 . . ?
C11 C12 H12 121.2 . . ?
C14 C13 C12 122.0(4) . . ?
C14 C13 H13 119.0 . . ?
C12 C13 H13 119.0 . . ?
N4 C14 C13 122.5(4) . . ?
N4 C14 H14 118.8 . . ?
C13 C14 H14 118.8 . . ?
N6 C15 N5 125.6(3) . . ?
N6 C15 C18 125.3(3) . . ?
N5 C15 C18 109.0(3) . . ?
C17 C16 N5 112.1(3) . . ?
C17 C16 H16 123.9 . . ?
N5 C16 H16 123.9 . . ?
C16 C17 C18 106.9(3) . . ?
C16 C17 H17 126.6 . . ?
C18 C17 H17 126.6 . . ?
C19 C18 C17 136.7(4) . . ?
C19 C18 C15 117.1(4) . . ?
C17 C18 C15 106.0(3) . . ?
C20 C19 C18 117.6(4) . . ?
C20 C19 H19 121.2 . . ?
C18 C19 H19 121.2 . . ?
C19 C20 C21 120.6(4) . . ?
C19 C20 H20 119.7 . . ?
C21 C20 H20 119.7 . . ?
N6 C21 C20 124.0(4) . . ?
N6 C21 H21 118.0 . . ?
C20 C21 H21 118.0 . . ?
N8 C22 N7 122.4(3) . . ?
N8 C22 C25 126.5(4) . . ?
N7 C22 C25 111.1(3) . . ?
C24 C23 N7 111.5(4) . . ?
C24 C23 H23 124.3 . . ?
N7 C23 H23 124.3 . . ?
C23 C24 C25 107.2(3) . . ?
C23 C24 H24 126.4 . . ?
C25 C24 H24 126.4 . . ?
C26 C25 C22 116.5(4) . . ?
C26 C25 C24 139.0(3) . . ?
C22 C25 C24 104.4(3) . . ?
C25 C26 C27 118.0(3) . . ?
C25 C26 H26 121.0 . . ?
C27 C26 H26 121.0 . . ?
C26 C27 C28 120.9(4) . . ?
C26 C27 H27 119.5 . . ?
C28 C27 H27 119.5 . . ?
N8 C28 C27 122.5(4) . . ?
N8 C28 H28 118.8 . . ?
C27 C28 H28 118.8 . . ?
N10 C29 N9 121.5(3) . . ?
N10 C29 C32 127.4(4) . . ?
N9 C29 C32 111.1(4) . . ?
C31 C30 N9 111.5(4) . . ?
C31 C30 H30 124.2 . . ?
N9 C30 H30 124.2 . . ?
C30 C31 C32 106.6(4) . . ?
C30 C31 H31 126.7 . . ?
C32 C31 H31 126.7 . . ?
C33 C32 C29 115.7(4) . . ?
C33 C32 C31 139.5(4) . . ?
C29 C32 C31 104.8(4) . . ?
C34 C33 C32 117.9(4) . . ?
C34 C33 H33 121.0 . . ?
C32 C33 H33 121.0 . . ?
C33 C34 C35 121.7(4) . . ?
C33 C34 H34 119.2 . . ?
C35 C34 H34 119.2 . . ?
N10 C35 C34 122.4(4) . . ?
N10 C35 H35 118.8 . . ?
C34 C35 H35 118.8 . . ?
N12 C36 N11 124.5(3) . . ?
N12 C36 C39 126.7(3) . . ?
N11 C36 C39 108.7(3) . . ?
C38 C37 N11 111.9(3) . . ?
C38 C37 H37 124.0 . . ?
N11 C37 H37 124.0 . . ?
C37 C38 C39 106.9(4) . . ?
C37 C38 H38 126.6 . . ?
C39 C38 H38 126.6 . . ?
C40 C39 C36 116.4(4) . . ?
C40 C39 C38 136.7(4) . . ?
C36 C39 C38 106.9(3) . . ?
C41 C40 C39 118.1(4) . . ?
C41 C40 H40 120.9 . . ?
C39 C40 H40 120.9 . . ?
C42 C41 C40 120.0(4) . . ?
C42 C41 H41 120.0 . . ?
C40 C41 H41 120.0 . . ?
N12 C42 C41 125.2(4) . . ?
N12 C42 H42 117.4 . . ?
C41 C42 H42 117.4 . . ?
C49A N13A C43A 107.8(9) . . ?
C49A N13A Rh2 127.9(8) . . ?
C43A N13A Rh2 123.6(2) . . ?
C43A N14A C44A 110(2) . . ?
C43A N14A Rh1 124.9(3) . . ?
C44A N14A Rh1 125(2) . . ?
N13A C43A N14A 124.8(4) . . ?
N13A C43A C46A 129.8(5) . . ?
N14A C43A C46A 105.4(5) . . ?
N14A C44A C45A 112(4) . . ?
N14A C44A H44A 124.2 . . ?
C45A C44A H44A 124.2 . . ?
C44A C45A C46A 104(3) . . ?
C44A C45A H45A 127.9 . . ?
C46A C45A H45A 127.9 . . ?
C47A C46A C45A 136.0(13) . . ?
C47A C46A C43A 115.4(8) . . ?
C45A C46A C43A 108.2(11) . . ?
C48A C47A C46A 117.0(9) . . ?
C48A C47A H47A 121.5 . . ?
C46A C47A H47A 121.5 . . ?
C49A C48A C47A 119.8(12) . . ?
C49A C48A H48A 120.1 . . ?
C47A C48A H48A 120.1 . . ?
N13A C49A C48A 129.9(14) . . ?
N13A C49A H49A 115.1 . . ?
C48A C49A H49A 115.1 . . ?
C45B C44B H44B 127.6 . . ?
C44B C45B C46B 108.1(19) . . ?
C44B C45B H45B 126.0 . . ?
C46B C45B H45B 126.0 . . ?
C47B C46B C45B 136.5(15) . . ?
C46B C47B C48B 116.1(15) . . ?
C46B C47B H47B 121.9 . . ?
C48B C47B H47B 121.9 . . ?
C49B C48B C47B 125(4) . . ?
C49B C48B H48B 117.7 . . ?
C47B C48B H48B 117.7 . . ?
C48B C49B H49B 116.7 . . ?
C50 O1 C52 113.7(3) . . ?
O1 C50 C51 109.2(4) . . ?
O1 C50 H50A 109.8 . . ?
C51 C50 H50A 109.8 . . ?
O1 C50 H50B 109.8 . . ?
C51 C50 H50B 109.8 . . ?
H50A C50 H50B 108.3 . . ?
C50 C51 H51A 109.5 . . ?
C50 C51 H51B 109.5 . . ?
H51A C51 H51B 109.5 . . ?
C50 C51 H51C 109.5 . . ?
H51A C51 H51C 109.5 . . ?
H51B C51 H51C 109.5 . . ?
O1 C52 C53 109.3(4) . . ?
O1 C52 H52A 109.8 . . ?
C53 C52 H52A 109.8 . . ?
O1 C52 H52B 109.8 . . ?
C53 C52 H52B 109.8 . . ?
H52A C52 H52B 108.3 . . ?
C52 C53 H53A 109.5 . . ?
C52 C53 H53B 109.5 . . ?
H53A C53 H53B 109.5 . . ?
C52 C53 H53C 109.5 . . ?
H53A C53 H53C 109.5 . . ?
H53B C53 H53C 109.5 . . ?
C54A O2 C56A 125.6(13) . . ?
C54A O2 C56B 125.3(12) . . ?
C56A O2 C56B 32.8(12) . . ?
C54A O2 C54B 37.2(8) . . ?
C56A O2 C54B 123.5(12) . . ?
C56B O2 C54B 102.3(9) . . ?
O2 C54A C55A 125.0(10) . . ?
O2 C54A H54A 106.1 . . ?
C55A C54A H54A 106.1 . . ?
O2 C54A H54B 106.1 . . ?
C55A C54A H54B 106.1 . . ?
H54A C54A H54B 106.3 . . ?
C54A C55A H55A 109.5 . . ?
C54A C55A H55B 109.5 . . ?
H55A C55A H55B 109.5 . . ?
C54A C55A H55C 109.5 . . ?
H55A C55A H55C 109.5 . . ?
H55B C55A H55C 109.5 . . ?
C57A C56A O2 124.2(18) . . ?
C57A C56A H56A 106.3 . . ?
O2 C56A H56A 106.3 . . ?
C57A C56A H56B 106.3 . . ?
O2 C56A H56B 106.3 . . ?
H56A C56A H56B 106.4 . . ?
C56A C57A H57A 109.5 . . ?
C56A C57A H57B 109.5 . . ?
H57A C57A H57B 109.5 . . ?
C56A C57A H57C 109.5 . . ?
H57A C57A H57C 109.5 . . ?
H57B C57A H57C 109.5 . . ?
O2 C54B H54C 112.4 . . ?
O2 C54B H54D 112.4 . . ?
H54C C54B H54D 109.9 . . ?
O2 C56B H56C 111.2 . . ?
O2 C56B H56D 111.2 . . ?
H56C C56B H56D 109.1 . . ?

loop_
_geom_bond_atom_site_label_1
_geom_bond_atom_site_label_2
_geom_bond_distance
_geom_bond_site_symmetry_2
_geom_bond_publ_flag
Rh1 N4 2.024(3) . ?
Rh1 N14A 2.027(3) . ?
Rh1 N2 2.100(3) . ?
Rh1 B1 2.171(4) . ?
Rh1 Rh2 2.8803(4) . ?
Rh1 H1 1.70(3) . ?
Rh2 N13A 2.046(3) . ?
Rh2 N10 2.057(3) . ?
Rh2 N8 2.095(3) . ?
Rh2 B2 2.139(5) . ?
Rh2 H1 1.57(4) . ?
N1 C1 1.357(5) . ?
N1 C2 1.390(5) . ?
N1 B1 1.550(5) . ?
N2 C7 1.342(5) . ?
N2 C1 1.346(5) . ?
N3 C8 1.356(5) . ?
N3 C9 1.396(5) . ?
N3 B1 1.527(5) . ?
N4 C8 1.342(5) . ?
N4 C14 1.350(5) . ?
N5 C15 1.388(5) . ?
N5 C16 1.392(5) . ?
N5 B1 1.532(5) . ?
N6 C15 1.333(5) . ?
N6 C21 1.342(5) . ?
N7 C22 1.359(5) . ?
N7 C23 1.385(4) . ?
N7 B2 1.545(5) . ?
N8 C22 1.339(5) . ?
N8 C28 1.341(5) . ?
N9 C29 1.362(5) . ?
N9 C30 1.385(5) . ?
N9 B2 1.537(5) . ?
N10 C29 1.341(5) . ?
N10 C35 1.346(5) . ?
N11 C37 1.399(5) . ?
N11 C36 1.400(4) . ?
N11 B2 1.517(5) . ?
N12 C36 1.339(5) . ?
N12 C42 1.349(5) . ?
C1 C4 1.410(5) . ?
C2 C3 1.372(5) . ?
C2 H2 0.9500 . ?
C3 C4 1.430(6) . ?
C3 H3 0.9500 . ?
C4 C5 1.391(5) . ?
C5 C6 1.376(6) . ?
C5 H5 0.9500 . ?
C6 C7 1.404(5) . ?
C6 H6 0.9500 . ?
C7 H7 0.9500 . ?
C8 C11 1.411(5) . ?
C9 C10 1.362(6) . ?
C9 H9 0.9500 . ?
C10 C11 1.424(6) . ?
C10 H10 0.9500 . ?
C11 C12 1.406(6) . ?
C12 C13 1.386(6) . ?
C12 H12 0.9500 . ?
C13 C14 1.378(6) . ?
C13 H13 0.9500 . ?
C14 H14 0.9500 . ?
C15 C18 1.431(5) . ?
C16 C17 1.355(5) . ?
C16 H16 0.9500 . ?
C17 C18 1.428(5) . ?
C17 H17 0.9500 . ?
C18 C19 1.402(5) . ?
C19 C20 1.370(6) . ?
C19 H19 0.9500 . ?
C20 C21 1.396(6) . ?
C20 H20 0.9500 . ?
C21 H21 0.9500 . ?
C22 C25 1.415(5) . ?
C23 C24 1.355(5) . ?
C23 H23 0.9500 . ?
C24 C25 1.433(6) . ?
C24 H24 0.9500 . ?
C25 C26 1.389(5) . ?
C26 C27 1.390(5) . ?
C26 H26 0.9500 . ?
C27 C28 1.402(5) . ?
C27 H27 0.9500 . ?
C28 H28 0.9500 . ?
C29 C32 1.410(5) . ?
C30 C31 1.364(6) . ?
C30 H30 0.9500 . ?
C31 C32 1.441(6) . ?
C31 H31 0.9500 . ?
C32 C33 1.392(6) . ?
C33 C34 1.385(6) . ?
C33 H33 0.9500 . ?
C34 C35 1.385(6) . ?
C34 H34 0.9500 . ?
C35 H35 0.9500 . ?
C36 C39 1.418(5) . ?
C37 C38 1.354(5) . ?
C37 H37 0.9500 . ?
C38 C39 1.420(5) . ?
C38 H38 0.9500 . ?
C39 C40 1.401(5) . ?
C40 C41 1.379(6) . ?
C40 H40 0.9500 . ?
C41 C42 1.378(6) . ?
C41 H41 0.9500 . ?
C42 H42 0.9500 . ?
N13A C49A 1.34(3) . ?
N13A C43A 1.351(5) . ?
N14A C43A 1.359(5) . ?
N14A C44A 1.36(7) . ?
C43A C46A 1.449(11) . ?
C44A C45A 1.38(5) . ?
C44A H44A 0.9500 . ?
C45A C46A 1.44(2) . ?
C45A H45A 0.9500 . ?
C46A C47A 1.392(12) . ?
C47A C48A 1.388(16) . ?
C47A H47A 0.9500 . ?
C48A C49A 1.36(3) . ?
C48A H48A 0.9500 . ?
C49A H49A 0.9500 . ?
C44B C45B 1.42(4) . ?
C44B H44B 0.9500 . ?
C45B C46B 1.42(2) . ?
C45B H45B 0.9500 . ?
C46B C47B 1.361(16) . ?
C47B C48B 1.36(3) . ?
C47B H47B 0.9500 . ?
C48B C49B 1.32(7) . ?
C48B H48B 0.9500 . ?
C49B H49B 0.9500 . ?
O1 C50 1.418(6) . ?
O1 C52 1.432(5) . ?
C50 C51 1.498(7) . ?
C50 H50A 0.9900 . ?
C50 H50B 0.9900 . ?
C51 H51A 0.9800 . ?
C51 H51B 0.9800 . ?
C51 H51C 0.9800 . ?
C52 C53 1.492(7) . ?
C52 H52A 0.9900 . ?
C52 H52B 0.9900 . ?
C53 H53A 0.9800 . ?
C53 H53B 0.9800 . ?
C53 H53C 0.9800 . ?
O2 C54A 1.242(13) . ?
O2 C56A 1.33(2) . ?
O2 C56B 1.506(16) . ?
O2 C54B 1.568(12) . ?
C54A C55A 1.390(14) . ?
C54A H54A 0.9900 . ?
C54A H54B 0.9900 . ?
C55A H55A 0.9800 . ?
C55A H55B 0.9800 . ?
C55A H55C 0.9800 . ?
C56A C57A 1.32(2) . ?
C56A H56A 0.9900 . ?
C56A H56B 0.9900 . ?
C57A H57A 0.9800 . ?
C57A H57B 0.9800 . ?
C57A H57C 0.9800 . ?
C54B H54C 0.9900 . ?
C54B H54D 0.9900 . ?
C56B H56C 0.9900 . ?
C56B H56D 0.9900 . ?

loop_
_geom_torsion_atom_site_label_1
_geom_torsion_atom_site_label_2
_geom_torsion_atom_site_label_3
_geom_torsion_atom_site_label_4
_geom_torsion
_geom_torsion_site_symmetry_1
_geom_torsion_site_symmetry_2
_geom_torsion_site_symmetry_3
_geom_torsion_site_symmetry_4
_geom_torsion_publ_flag
N4 Rh1 Rh2 N13A 178.22(12) . . . . ?
N14A Rh1 Rh2 N13A -2.49(12) . . . . ?
N2 Rh1 Rh2 N13A 67.5(3) . . . . ?
B1 Rh1 Rh2 N13A 94.68(15) . . . . ?
N4 Rh1 Rh2 N10 -5.44(12) . . . . ?
N14A Rh1 Rh2 N10 173.84(12) . . . . ?
N2 Rh1 Rh2 N10 -116.2(3) . . . . ?
B1 Rh1 Rh2 N10 -88.99(15) . . . . ?
N4 Rh1 Rh2 N8 145.8(7) . . . . ?
N14A Rh1 Rh2 N8 -34.9(7) . . . . ?
N2 Rh1 Rh2 N8 35.1(7) . . . . ?
B1 Rh1 Rh2 N8 62.3(7) . . . . ?
N4 Rh1 Rh2 B2 -89.65(15) . . . . ?
N14A Rh1 Rh2 B2 89.63(15) . . . . ?
N2 Rh1 Rh2 B2 159.6(3) . . . . ?
B1 Rh1 Rh2 B2 -173.20(17) . . . . ?
N4 Rh1 N2 C7 83.6(4) . . . . ?
N14A Rh1 N2 C7 -96.4(4) . . . . ?
B1 Rh1 N2 C7 167.6(4) . . . . ?
Rh2 Rh1 N2 C7 -165.3(2) . . . . ?
N4 Rh1 N2 C1 -96.0(3) . . . . ?
N14A Rh1 N2 C1 83.9(3) . . . . ?
B1 Rh1 N2 C1 -12.1(3) . . . . ?
Rh2 Rh1 N2 C1 15.0(5) . . . . ?
N14A Rh1 N4 C8 -95(3) . . . . ?
N2 Rh1 N4 C8 84.2(2) . . . . ?
B1 Rh1 N4 C8 1.5(2) . . . . ?
Rh2 Rh1 N4 C8 -80.2(2) . . . . ?
N14A Rh1 N4 C14 86(3) . . . . ?
N2 Rh1 N4 C14 -95.0(3) . . . . ?
B1 Rh1 N4 C14 -177.7(3) . . . . ?
Rh2 Rh1 N4 C14 100.6(3) . . . . ?
N13A Rh2 N8 C22 86.5(3) . . . . ?
N10 Rh2 N8 C22 -90.0(3) . . . . ?
B2 Rh2 N8 C22 -6.7(3) . . . . ?
Rh1 Rh2 N8 C22 118.6(6) . . . . ?
N13A Rh2 N8 C28 -87.8(4) . . . . ?
N10 Rh2 N8 C28 95.7(4) . . . . ?
B2 Rh2 N8 C28 179.1(4) . . . . ?
Rh1 Rh2 N8 C28 -55.7(9) . . . . ?
N13A Rh2 N10 C29 -22.4(16) . . . . ?
N8 Rh2 N10 C29 95.4(2) . . . . ?
B2 Rh2 N10 C29 10.5(2) . . . . ?
Rh1 Rh2 N10 C29 -88.2(2) . . . . ?
N13A Rh2 N10 C35 157.2(14) . . . . ?
N8 Rh2 N10 C35 -85.0(3) . . . . ?
B2 Rh2 N10 C35 -169.8(3) . . . . ?
Rh1 Rh2 N10 C35 91.5(3) . . . . ?
C8 N3 B1 N5 137.3(3) . . . . ?
C9 N3 B1 N5 -55.5(5) . . . . ?
C8 N3 B1 N1 -99.5(4) . . . . ?
C9 N3 B1 N1 67.7(5) . . . . ?
C8 N3 B1 Rh1 7.9(3) . . . . ?
C9 N3 B1 Rh1 175.1(3) . . . . ?
C15 N5 B1 N3 -11.4(6) . . . . ?
C16 N5 B1 N3 166.8(3) . . . . ?
C15 N5 B1 N1 -135.9(4) . . . . ?
C16 N5 B1 N1 42.3(5) . . . . ?
C15 N5 B1 Rh1 109.6(4) . . . . ?
C16 N5 B1 Rh1 -72.1(4) . . . . ?
C1 N1 B1 N3 84.9(4) . . . . ?
C2 N1 B1 N3 -72.5(5) . . . . ?
C1 N1 B1 N5 -147.8(3) . . . . ?
C2 N1 B1 N5 54.8(5) . . . . ?
C1 N1 B1 Rh1 -22.8(4) . . . . ?
C2 N1 B1 Rh1 179.8(3) . . . . ?
N4 Rh1 B1 N3 -4.7(2) . . . . ?
N14A Rh1 B1 N3 172.6(2) . . . . ?
N2 Rh1 B1 N3 -97.1(2) . . . . ?
Rh2 Rh1 B1 N3 90.5(2) . . . . ?
N4 Rh1 B1 N5 -132.3(3) . . . . ?
N14A Rh1 B1 N5 44.9(3) . . . . ?
N2 Rh1 B1 N5 135.2(3) . . . . ?
Rh2 Rh1 B1 N5 -37.2(3) . . . . ?
N4 Rh1 B1 N1 109.6(2) . . . . ?
N14A Rh1 B1 N1 -73.1(2) . . . . ?
N2 Rh1 B1 N1 17.2(2) . . . . ?
Rh2 Rh1 B1 N1 -155.2(2) . . . . ?
C37 N11 B2 N9 145.7(3) . . . . ?
C36 N11 B2 N9 -51.8(5) . . . . ?
C37 N11 B2 N7 19.3(5) . . . . ?
C36 N11 B2 N7 -178.2(3) . . . . ?
C37 N11 B2 Rh2 -95.4(4) . . . . ?
C36 N11 B2 Rh2 67.1(5) . . . . ?
C29 N9 B2 N11 146.1(3) . . . . ?
C30 N9 B2 N11 -55.5(5) . . . . ?
C29 N9 B2 N7 -87.8(4) . . . . ?
C30 N9 B2 N7 70.6(5) . . . . ?
C29 N9 B2 Rh2 20.6(3) . . . . ?
C30 N9 B2 Rh2 179.0(3) . . . . ?
C22 N7 B2 N11 -130.0(4) . . . . ?
C23 N7 B2 N11 54.7(6) . . . . ?
C22 N7 B2 N9 101.3(4) . . . . ?
C23 N7 B2 N9 -74.0(5) . . . . ?
C22 N7 B2 Rh2 -7.5(4) . . . . ?
C23 N7 B2 Rh2 177.2(4) . . . . ?
N13A Rh2 B2 N11 36.4(3) . . . . ?
N10 Rh2 B2 N11 -141.4(3) . . . . ?
N8 Rh2 B2 N11 126.4(3) . . . . ?
Rh1 Rh2 B2 N11 -47.5(3) . . . . ?
N13A Rh2 B2 N9 162.1(2) . . . . ?
N10 Rh2 B2 N9 -15.7(2) . . . . ?
N8 Rh2 B2 N9 -107.9(2) . . . . ?
Rh1 Rh2 B2 N9 78.3(2) . . . . ?
N13A Rh2 B2 N7 -82.9(2) . . . . ?
N10 Rh2 B2 N7 99.3(2) . . . . ?
N8 Rh2 B2 N7 7.1(2) . . . . ?
Rh1 Rh2 B2 N7 -166.8(2) . . . . ?
C7 N2 C1 N1 -177.8(3) . . . . ?
Rh1 N2 C1 N1 1.9(4) . . . . ?
C7 N2 C1 C4 1.3(6) . . . . ?
Rh1 N2 C1 C4 -178.9(3) . . . . ?
C2 N1 C1 N2 178.4(3) . . . . ?
B1 N1 C1 N2 15.7(5) . . . . ?
C2 N1 C1 C4 -0.8(4) . . . . ?
B1 N1 C1 C4 -163.5(3) . . . . ?
C1 N1 C2 C3 1.0(4) . . . . ?
B1 N1 C2 C3 160.6(4) . . . . ?
N1 C2 C3 C4 -0.9(4) . . . . ?
N2 C1 C4 C5 -0.8(6) . . . . ?
N1 C1 C4 C5 178.4(3) . . . . ?
N2 C1 C4 C3 -178.9(4) . . . . ?
N1 C1 C4 C3 0.3(4) . . . . ?
C2 C3 C4 C5 -177.0(5) . . . . ?
C2 C3 C4 C1 0.3(4) . . . . ?
C1 C4 C5 C6 0.7(6) . . . . ?
C3 C4 C5 C6 177.9(5) . . . . ?
C4 C5 C6 C7 -1.3(6) . . . . ?
C1 N2 C7 C6 -1.8(6) . . . . ?
Rh1 N2 C7 C6 178.5(3) . . . . ?
C5 C6 C7 N2 2.0(6) . . . . ?
C14 N4 C8 N3 -177.7(3) . . . . ?
Rh1 N4 C8 N3 3.0(4) . . . . ?
C14 N4 C8 C11 2.7(5) . . . . ?
Rh1 N4 C8 C11 -176.6(3) . . . . ?
C9 N3 C8 N4 -178.5(3) . . . . ?
B1 N3 C8 N4 -8.0(5) . . . . ?
C9 N3 C8 C11 1.2(4) . . . . ?
B1 N3 C8 C11 171.6(3) . . . . ?
C8 N3 C9 C10 -1.2(4) . . . . ?
B1 N3 C9 C10 -169.6(3) . . . . ?
N3 C9 C10 C11 0.7(4) . . . . ?
N4 C8 C11 C12 -0.8(5) . . . . ?
N3 C8 C11 C12 179.6(3) . . . . ?
N4 C8 C11 C10 178.9(3) . . . . ?
N3 C8 C11 C10 -0.8(4) . . . . ?
C9 C10 C11 C12 179.5(4) . . . . ?
C9 C10 C11 C8 0.0(4) . . . . ?
C8 C11 C12 C13 -1.6(5) . . . . ?
C10 C11 C12 C13 179.0(4) . . . . ?
C11 C12 C13 C14 1.9(6) . . . . ?
C8 N4 C14 C13 -2.3(5) . . . . ?
Rh1 N4 C14 C13 176.9(3) . . . . ?
C12 C13 C14 N4 0.1(6) . . . . ?
C21 N6 C15 N5 175.6(4) . . . . ?
C21 N6 C15 C18 -1.4(6) . . . . ?
C16 N5 C15 N6 -176.8(3) . . . . ?
B1 N5 C15 N6 1.7(6) . . . . ?
C16 N5 C15 C18 0.6(4) . . . . ?
B1 N5 C15 C18 179.1(4) . . . . ?
C15 N5 C16 C17 -1.7(4) . . . . ?
B1 N5 C16 C17 179.7(3) . . . . ?
N5 C16 C17 C18 2.0(4) . . . . ?
C16 C17 C18 C19 174.2(4) . . . . ?
C16 C17 C18 C15 -1.5(4) . . . . ?
N6 C15 C18 C19 1.3(6) . . . . ?
N5 C15 C18 C19 -176.1(3) . . . . ?
N6 C15 C18 C17 178.0(3) . . . . ?
N5 C15 C18 C17 0.6(4) . . . . ?
C17 C18 C19 C20 -174.9(4) . . . . ?
C15 C18 C19 C20 0.4(5) . . . . ?
C18 C19 C20 C21 -1.8(6) . . . . ?
C15 N6 C21 C20 -0.2(6) . . . . ?
C19 C20 C21 N6 1.8(6) . . . . ?
C28 N8 C22 N7 179.7(3) . . . . ?
Rh2 N8 C22 N7 4.2(5) . . . . ?
C28 N8 C22 C25 1.0(6) . . . . ?
Rh2 N8 C22 C25 -174.5(3) . . . . ?
C23 N7 C22 N8 179.1(4) . . . . ?
B2 N7 C22 N8 2.7(6) . . . . ?
C23 N7 C22 C25 -2.0(4) . . . . ?
B2 N7 C22 C25 -178.4(3) . . . . ?
C22 N7 C23 C24 1.8(5) . . . . ?
B2 N7 C23 C24 177.5(4) . . . . ?
N7 C23 C24 C25 -0.9(5) . . . . ?
N8 C22 C25 C26 0.0(6) . . . . ?
N7 C22 C25 C26 -178.8(3) . . . . ?
N8 C22 C25 C24 -179.7(4) . . . . ?
N7 C22 C25 C24 1.4(4) . . . . ?
C23 C24 C25 C26 -179.9(5) . . . . ?
C23 C24 C25 C22 -0.3(5) . . . . ?
C22 C25 C26 C27 -0.2(6) . . . . ?
C24 C25 C26 C27 179.4(5) . . . . ?
C25 C26 C27 C28 -0.6(6) . . . . ?
C22 N8 C28 C27 -1.8(5) . . . . ?
Rh2 N8 C28 C27 172.2(3) . . . . ?
C26 C27 C28 N8 1.7(6) . . . . ?
C35 N10 C29 N9 179.2(3) . . . . ?
Rh2 N10 C29 N9 -1.0(4) . . . . ?
C35 N10 C29 C32 0.3(5) . . . . ?
Rh2 N10 C29 C32 -179.9(3) . . . . ?
C30 N9 C29 N10 -178.7(3) . . . . ?
B2 N9 C29 N10 -14.6(5) . . . . ?
C30 N9 C29 C32 0.4(4) . . . . ?
B2 N9 C29 C32 164.5(3) . . . . ?
C29 N9 C30 C31 -0.6(4) . . . . ?
B2 N9 C30 C31 -160.8(4) . . . . ?
N9 C30 C31 C32 0.6(4) . . . . ?
N10 C29 C32 C33 0.8(5) . . . . ?
N9 C29 C32 C33 -178.2(3) . . . . ?
N10 C29 C32 C31 179.0(3) . . . . ?
N9 C29 C32 C31 0.0(4) . . . . ?
C30 C31 C32 C33 177.1(4) . . . . ?
C30 C31 C32 C29 -0.4(4) . . . . ?
C29 C32 C33 C34 -1.7(5) . . . . ?
C31 C32 C33 C34 -179.0(4) . . . . ?
C32 C33 C34 C35 1.6(5) . . . . ?
C29 N10 C35 C34 -0.5(5) . . . . ?
Rh2 N10 C35 C34 179.9(3) . . . . ?
C33 C34 C35 N10 -0.5(6) . . . . ?
C42 N12 C36 N11 -178.0(3) . . . . ?
C42 N12 C36 C39 -2.0(6) . . . . ?
C37 N11 C36 N12 175.2(4) . . . . ?
B2 N11 C36 N12 10.1(6) . . . . ?
C37 N11 C36 C39 -1.4(4) . . . . ?
B2 N11 C36 C39 -166.5(4) . . . . ?
C36 N11 C37 C38 1.4(4) . . . . ?
B2 N11 C37 C38 167.2(4) . . . . ?
N11 C37 C38 C39 -0.8(5) . . . . ?
N12 C36 C39 C40 3.4(6) . . . . ?
N11 C36 C39 C40 179.8(3) . . . . ?
N12 C36 C39 C38 -175.5(4) . . . . ?
N11 C36 C39 C38 1.0(4) . . . . ?
C37 C38 C39 C40 -178.6(4) . . . . ?
C37 C38 C39 C36 -0.1(4) . . . . ?
C36 C39 C40 C41 -2.7(6) . . . . ?
C38 C39 C40 C41 175.7(4) . . . . ?
C39 C40 C41 C42 1.1(6) . . . . ?
C36 N12 C42 C41 0.2(6) . . . . ?
C40 C41 C42 N12 0.2(7) . . . . ?
N10 Rh2 N13A C49A 108.4(19) . . . . ?
N8 Rh2 N13A C49A -9.4(12) . . . . ?
B2 Rh2 N13A C49A 75.6(12) . . . . ?
Rh1 Rh2 N13A C49A 174.5(12) . . . . ?
N10 Rh2 N13A C43A -61.5(16) . . . . ?
N8 Rh2 N13A C43A -179.3(3) . . . . ?
B2 Rh2 N13A C43A -94.3(3) . . . . ?
Rh1 Rh2 N13A C43A 4.6(3) . . . . ?
N4 Rh1 N14A C43A 16(3) . . . . ?
N2 Rh1 N14A C43A -163.1(3) . . . . ?
B1 Rh1 N14A C43A -80.1(3) . . . . ?
Rh2 Rh1 N14A C43A 1.2(3) . . . . ?
N4 Rh1 N14A C44A -167(4) . . . . ?
N2 Rh1 N14A C44A 14(3) . . . . ?
B1 Rh1 N14A C44A 97(3) . . . . ?
Rh2 Rh1 N14A C44A 178(3) . . . . ?
C49A N13A C43A N14A -177.1(10) . . . . ?
Rh2 N13A C43A N14A -5.4(5) . . . . ?
C49A N13A C43A C46A 4.5(12) . . . . ?
Rh2 N13A C43A C46A 176.1(6) . . . . ?
C44A N14A C43A N13A -175(3) . . . . ?
Rh1 N14A C43A N13A 1.9(5) . . . . ?
C44A N14A C43A C46A 4(3) . . . . ?
Rh1 N14A C43A C46A -179.3(5) . . . . ?
C43A N14A C44A C45A -1(4) . . . . ?
Rh1 N14A C44A C45A -178(2) . . . . ?
N14A C44A C45A C46A -2(4) . . . . ?
C44A C45A C46A C47A 178(3) . . . . ?
C44A C45A C46A C43A 5(3) . . . . ?
N13A C43A C46A C47A -1.0(12) . . . . ?
N14A C43A C46A C47A -179.7(7) . . . . ?
N13A C43A C46A C45A 173.6(12) . . . . ?
N14A C43A C46A C45A -5.1(13) . . . . ?
C45A C46A C47A C48A -174(2) . . . . ?
C43A C46A C47A C48A -1.7(15) . . . . ?
C46A C47A C48A C49A 0(2) . . . . ?
C43A N13A C49A C48A -6(2) . . . . ?
Rh2 N13A C49A C48A -177.4(16) . . . . ?
C47A C48A C49A N13A 4(3) . . . . ?
C44B C45B C46B C47B -179.2(19) . . . . ?
C45B C46B C47B C48B -180(3) . . . . ?
C46B C47B C48B C49B -4(5) . . . . ?
C52 O1 C50 C51 -173.8(4) . . . . ?
C50 O1 C52 C53 176.4(4) . . . . ?
C56A O2 C54A C55A 179.6(18) . . . . ?
C56B O2 C54A C55A 139.0(15) . . . . ?
C54B O2 C54A C55A 79.1(14) . . . . ?
C54A O2 C56A C57A 177.8(18) . . . . ?
C56B O2 C56A C57A -81(3) . . . . ?
C54B O2 C56A C57A -136.8(19) . . . . ?
